data_4071906
loop_
_publ_author_name
'Kuniyasu, Hitoshi'
'Takekawa, Kazunobu'
'Yamashita, Fumikazu'
'Miyafuji, Kiyoshi'
'Asano, Shigehito'
'Takai, Yasutomo'
'Ohtaka, Atsushi'
'Tanaka, Aoi'
'Sugoh, Kunihiko'
'Kurosawa, Hideo'
'Kambe, Nobuaki'

_publ_section_title
;
 Insertion of Alkynes into an ArS&#x2212;Pt Bond: Regio- and
 Stereoselective Thermal Reactions, Facilitation by &#x201C;o-Halogen
 Effect&#x201D; and Photoirradiation, Different Alkyne Preferences
 Depending on the Ancillary Ligand, and Application to a Catalytic
 Reaction
;
_journal_issue 18
_journal_name_full Organometallics
_journal_page_first 4788
_journal_paper_doi 10.1021/om800464y
_journal_volume 27
_journal_year 2008
_chemical_formula_moiety 'C34 H30 O4 S2 '
_chemical_formula_sum 'C34 H30 O4 S2'
_chemical_formula_weight 566.73
_space_group_IT_number 4
_symmetry_cell_setting monoclinic
_symmetry_Int_Tables_number 4
_symmetry_space_group_name_Hall 'P 2yb'
_symmetry_space_group_name_H-M 'P 1 21 1'
_cell_angle_alpha 90
_cell_angle_beta 111.984(2)
_cell_angle_gamma 90
_cell_formula_units_Z 2
_cell_length_a 8.1156(4)
_cell_length_b 16.984(1)
_cell_length_c 11.5882(6)
_cell_measurement_reflns_used 13217
_cell_measurement_temperature 277.2
_cell_measurement_theta_max 27.4
_cell_measurement_theta_min 3.1
_cell_volume 1481.12(14)
_computing_cell_refinement PROCESS-AUTO
_computing_data_collection PROCESS-AUTO
_computing_data_reduction 'teXsan Ver. 1.11'
_computing_publication_material 'teXsan Ver. 1.11'
_computing_structure_refinement 'teXsan Ver. 1.10'
_computing_structure_solution SIR92
_diffrn_detector_area_resol_mean 10.00
_diffrn_measured_fraction_theta_full 0.9960
_diffrn_measured_fraction_theta_max 0.9960
_diffrn_measurement_device_type 'Rigaku RAXIS-RAPID Imaging Plate'
_diffrn_measurement_method \w
_diffrn_radiation_type 'Mo K\a'
_diffrn_radiation_wavelength 0.7107
_diffrn_reflns_av_R_equivalents 0.041
_diffrn_reflns_limit_h_max 10
_diffrn_reflns_limit_h_min -10
_diffrn_reflns_limit_k_max 22
_diffrn_reflns_limit_k_min -22
_diffrn_reflns_limit_l_max 15
_diffrn_reflns_limit_l_min -14
_diffrn_reflns_number 23562
_diffrn_reflns_theta_full 27.47
_diffrn_reflns_theta_max 27.47
_exptl_absorpt_coefficient_mu 0.216
_exptl_absorpt_correction_type none
_exptl_crystal_colour yellow
_exptl_crystal_density_diffrn 1.271
_exptl_crystal_density_method 'not measured'
_exptl_crystal_description prism
_exptl_crystal_size_max 0.250
_exptl_crystal_size_mid 0.200
_exptl_crystal_size_min 0.100
_refine_diff_density_max 0.24
_refine_diff_density_min -0.18
_refine_ls_abs_structure_Flack 0.4(2)
_refine_ls_extinction_method none
_refine_ls_goodness_of_fit_ref 1.432
_refine_ls_hydrogen_treatment noref
_refine_ls_number_parameters 362
_refine_ls_number_reflns 1599
_refine_ls_R_factor_gt 0.0472
_refine_ls_shift/su_max 0.0186
_refine_ls_structure_factor_coef Fsqd
_refine_ls_weighting_details 'w = 1/[\s^2^(Fo^2^) + (0.05000(Max(Fo^2^,0) + 2Fc^2^)/3)^2^]'
_refine_ls_weighting_scheme calc
_refine_ls_wR_factor_ref 0.1167
_reflns_number_gt 1599
_reflns_number_total 3496
_reflns_threshold_expression F^2^>2.0\s(F^2^)
_cod_data_source_file om800464y_si_004.cif
_cod_data_source_block yama25
_cod_original_cell_volume 1481.1(2)
_cod_original_formula_sum 'C34 H30 O4 S2 '
_cod_database_code 4071906

loop_
_symmetry_equiv_pos_as_xyz
x,y,z
-x,1/2+y,-z

loop_
_atom_site_label
_atom_site_type_symbol
_atom_site_fract_x
_atom_site_fract_y
_atom_site_fract_z
_atom_site_U_iso_or_equiv
_atom_site_adp_type
_atom_site_occupancy
_atom_site_calc_flag
S(1) S 0.7458(2) 0.081(1) 0.9932(2) 0.0579(6) Uani 1.00 d
S(2) S 0.1481(2) 0.120(1) 0.6751(2) 0.0540(6) Uani 1.00 d
O(1) O 0.4205(7) 0.059(1) 0.5282(4) 0.077(2) Uani 1.00 d
O(2) O 0.3669(7) -0.034(1) 0.6478(5) 0.075(2) Uani 1.00 d
O(3) O 0.7757(6) 0.211(1) 0.7759(5) 0.075(2) Uani 1.00 d
O(4) O 0.6299(6) 0.266(1) 0.8848(5) 0.061(2) Uani 1.00 d
C(1) C 0.9787(8) 0.070(1) 1.0394(5) 0.049(2) Uani 1.00 d
C(2) C 1.0639(9) 0.082(1) 0.9588(5) 0.067(2) Uani 1.00 d
C(3) C 1.2472(10) 0.076(1) 1.0025(7) 0.073(2) Uani 1.00 d
C(4) C 1.3433(10) 0.059(1) 1.1239(7) 0.071(2) Uani 1.00 d
C(5) C 1.2613(9) 0.047(1) 1.2033(6) 0.067(2) Uani 1.00 d
C(6) C 1.0772(9) 0.053(1) 1.1629(6) 0.057(2) Uani 1.00 d
C(7) C 0.6601(9) 0.036(1) 0.8444(6) 0.049(2) Uani 1.00 d
C(8) C 0.7109(8) -0.047(1) 0.8360(7) 0.051(2) Uani 1.00 d
C(9) C 0.7654(10) -0.070(1) 0.7389(7) 0.060(2) Uani 1.00 d
C(10) C 0.797(1) -0.150(1) 0.7245(8) 0.073(2) Uani 1.00 d
C(11) C 0.773(1) -0.205(1) 0.8044(9) 0.080(3) Uani 1.00 d
C(12) C 0.727(1) -0.182(1) 0.9010(9) 0.078(3) Uani 1.00 d
C(13) C 0.701(1) -0.104(1) 0.9176(7) 0.067(2) Uani 1.00 d
C(14) C 0.5364(8) 0.074(1) 0.7503(5) 0.046(2) Uani 1.00 d
C(15) C 0.4346(9) 0.033(1) 0.6285(7) 0.059(2) Uani 1.00 d
C(16) C 0.258(2) -0.079(1) 0.540(1) 0.166(5) Uani 1.00 d
C(17) C 0.214(4) -0.141(2) 0.553(2) 0.41(1) Uani 1.00 d
C(18) C 0.4928(9) 0.159(1) 0.7526(5) 0.047(2) Uani 1.00 d
C(19) C 0.6475(10) 0.215(1) 0.8063(7) 0.058(2) Uani 1.00 d
C(20) C 0.772(1) 0.321(1) 0.9373(9) 0.088(3) Uani 1.00 d
C(21) C 0.742(1) 0.364(1) 1.0406(9) 0.106(4) Uani 1.00 d
C(22) C 0.3233(9) 0.187(1) 0.7055(6) 0.047(2) Uani 1.00 d
C(23) C 0.2810(9) 0.273(1) 0.6914(6) 0.052(2) Uani 1.00 d
C(24) C 0.1626(10) 0.304(1) 0.7434(7) 0.060(2) Uani 1.00 d
C(25) C 0.131(1) 0.384(1) 0.7395(8) 0.077(3) Uani 1.00 d
C(26) C 0.217(1) 0.433(1) 0.6807(8) 0.077(3) Uani 1.00 d
C(27) C 0.326(1) 0.404(1) 0.6275(8) 0.073(3) Uani 1.00 d
C(28) C 0.3591(10) 0.323(1) 0.6347(7) 0.058(2) Uani 1.00 d
C(29) C -0.0098(9) 0.149(1) 0.5287(6) 0.049(2) Uani 1.00 d
C(30) C 0.0329(10) 0.170(1) 0.4297(7) 0.059(2) Uani 1.00 d
C(31) C -0.100(1) 0.187(1) 0.3167(7) 0.069(2) Uani 1.00 d
C(32) C -0.275(1) 0.182(1) 0.3009(8) 0.077(3) Uani 1.00 d
C(33) C -0.3189(10) 0.158(1) 0.3972(7) 0.078(3) Uani 1.00 d
C(34) C -0.1897(9) 0.143(1) 0.5132(7) 0.062(2) Uani 1.00 d
H(1) H 0.9949 0.0945 0.8744 0.0839 Uiso 1.00 calc
H(2) H 1.3052 0.0815 0.9435 0.0842 Uiso 1.00 calc
H(3) H 1.4716 0.0560 1.1517 0.0863 Uiso 1.00 calc
H(4) H 1.3331 0.0345 1.2900 0.0834 Uiso 1.00 calc
H(5) H 1.0143 0.0450 1.2199 0.0738 Uiso 1.00 calc
H(6) H 0.7775 -0.0319 0.6806 0.0751 Uiso 1.00 calc
H(7) H 0.8346 -0.1675 0.6579 0.0890 Uiso 1.00 calc
H(8) H 0.7887 -0.2610 0.7961 0.1056 Uiso 1.00 calc
H(9) H 0.7153 -0.2198 0.9620 0.0977 Uiso 1.00 calc
H(10) H 0.6703 -0.0871 0.9858 0.0796 Uiso 1.00 calc
H(11) H 0.1777 -0.0450 0.4798 0.1770 Uiso 1.00 calc
H(12) H 0.3405 -0.0986 0.4986 0.1770 Uiso 1.00 calc
H(13) H 0.1080 -0.1168 0.6065 0.3405 Uiso 1.00 calc
H(14) H 0.1155 -0.1658 0.4956 0.3405 Uiso 1.00 calc
H(15) H 0.2702 -0.1706 0.6243 0.3405 Uiso 1.00 calc
H(16) H 0.8872 0.2949 0.9662 0.1080 Uiso 1.00 calc
H(17) H 0.7768 0.3576 0.8714 0.1080 Uiso 1.00 calc
H(18) H 0.8311 0.4032 1.0795 0.1202 Uiso 1.00 calc
H(19) H 0.6283 0.3928 1.0075 0.1202 Uiso 1.00 calc
H(20) H 0.7352 0.3291 1.1018 0.1202 Uiso 1.00 calc
H(21) H 0.1021 0.2694 0.7790 0.0742 Uiso 1.00 calc
H(22) H 0.0575 0.4038 0.7824 0.0977 Uiso 1.00 calc
H(23) H 0.1897 0.4897 0.6792 0.0922 Uiso 1.00 calc
H(24) H 0.3791 0.4386 0.5840 0.0901 Uiso 1.00 calc
H(25) H 0.4397 0.3016 0.5981 0.0718 Uiso 1.00 calc
H(26) H 0.1580 0.1717 0.4383 0.0726 Uiso 1.00 calc
H(27) H -0.0696 0.2050 0.2485 0.0875 Uiso 1.00 calc
H(28) H -0.3677 0.1940 0.2221 0.0891 Uiso 1.00 calc
H(29) H -0.4416 0.1517 0.3864 0.0973 Uiso 1.00 calc
H(30) H -0.2234 0.1272 0.5786 0.0745 Uiso 1.00 calc

loop_
_atom_site_aniso_label
_atom_site_aniso_U_11
_atom_site_aniso_U_22
_atom_site_aniso_U_33
_atom_site_aniso_U_12
_atom_site_aniso_U_13
_atom_site_aniso_U_23
S(1) 0.0453(10) 0.077(1) 0.0451(10) 0.004(1) 0.0099(8) -0.006(1)
S(2) 0.042(1) 0.062(1) 0.051(1) -0.001(1) 0.0095(8) 0.006(1)
O(1) 0.076(3) 0.098(5) 0.042(3) 0.006(4) 0.006(2) -0.007(3)
O(2) 0.063(4) 0.063(4) 0.078(4) 0.003(3) 0.002(3) -0.003(3)
O(3) 0.043(3) 0.092(4) 0.090(4) -0.007(3) 0.026(3) -0.008(4)
O(4) 0.044(3) 0.066(4) 0.066(4) -0.006(2) 0.012(3) -0.018(3)
C(1) 0.044(2) 0.058(5) 0.042(3) -0.009(4) 0.012(2) -0.004(4)
C(2) 0.047(3) 0.110(7) 0.042(4) 0.009(5) 0.015(3) 0.018(5)
C(3) 0.047(3) 0.112(7) 0.059(3) -0.002(5) 0.017(3) 0.015(5)
C(4) 0.049(4) 0.088(7) 0.061(3) -0.005(5) 0.005(3) 0.008(5)
C(5) 0.054(3) 0.080(7) 0.048(4) -0.004(5) -0.004(3) 0.012(4)
C(6) 0.053(3) 0.065(6) 0.044(3) -0.007(4) 0.007(3) 0.002(4)
C(7) 0.039(4) 0.055(4) 0.047(3) 0.001(3) 0.009(2) -0.001(2)
C(8) 0.032(4) 0.060(4) 0.053(4) 0.009(4) 0.006(3) -0.002(3)
C(9) 0.052(4) 0.074(4) 0.049(4) 0.017(4) 0.012(3) 0.003(4)
C(10) 0.064(5) 0.077(4) 0.072(5) 0.018(5) 0.019(4) -0.011(4)
C(11) 0.073(6) 0.067(7) 0.084(7) 0.012(5) 0.012(5) -0.001(4)
C(12) 0.077(6) 0.070(4) 0.081(6) -0.005(5) 0.023(5) 0.013(5)
C(13) 0.062(5) 0.073(4) 0.055(5) -0.002(5) 0.010(4) 0.011(4)
C(14) 0.037(4) 0.055(3) 0.043(3) -0.003(3) 0.011(2) -0.003(3)
C(15) 0.047(4) 0.065(4) 0.046(3) 0.011(4) -0.003(3) -0.009(3)
C(16) 0.15(1) 0.093(8) 0.14(1) -0.001(8) -0.087(8) -0.066(7)
C(17) 0.53(4) 0.12(2) 0.27(3) -0.19(2) -0.22(3) 0.07(1)
C(18) 0.041(3) 0.057(3) 0.037(4) 0.006(3) 0.010(3) -0.003(3)
C(19) 0.042(3) 0.067(5) 0.052(5) -0.001(3) 0.003(3) -0.002(3)
C(20) 0.051(5) 0.085(7) 0.112(7) -0.028(4) 0.013(5) -0.029(5)
C(21) 0.094(7) 0.092(8) 0.110(8) -0.015(6) 0.012(6) -0.045(6)
C(22) 0.040(3) 0.058(3) 0.037(4) 0.003(2) 0.007(3) 0.000(4)
C(23) 0.043(4) 0.057(3) 0.043(4) 0.001(3) 0.001(3) -0.010(4)
C(24) 0.045(4) 0.071(4) 0.058(5) 0.010(4) 0.012(3) -0.011(4)
C(25) 0.075(6) 0.071(4) 0.074(6) 0.016(5) 0.014(4) -0.013(5)
C(26) 0.074(6) 0.055(6) 0.082(7) 0.009(5) 0.004(4) -0.012(5)
C(27) 0.074(6) 0.057(4) 0.076(6) -0.006(5) 0.013(4) 0.001(5)
C(28) 0.048(4) 0.060(4) 0.068(5) 0.001(4) 0.022(4) -0.001(4)
C(29) 0.043(3) 0.046(4) 0.048(3) -0.001(3) 0.007(2) -0.004(3)
C(30) 0.047(4) 0.073(6) 0.056(3) -0.002(4) 0.018(2) 0.007(4)
C(31) 0.066(4) 0.071(6) 0.054(4) -0.011(5) 0.005(3) 0.001(5)
C(32) 0.062(4) 0.086(7) 0.058(4) -0.007(5) -0.009(4) 0.010(5)
C(33) 0.036(4) 0.109(8) 0.072(4) -0.009(5) 0.003(3) 0.008(5)
C(34) 0.044(3) 0.070(6) 0.064(4) -0.008(4) 0.012(3) -0.001(4)

loop_
_atom_type_symbol
_atom_type_description
_atom_type_scat_dispersion_real
_atom_type_scat_dispersion_imag
_atom_type_scat_source
C C 0.003 0.002
;International Tables for Crystallography
(1992, Vol. C, Tables 4.2.6.8 and 6.1.1.1)
;
H H 0.000 0.000
;International Tables for Crystallography
(1992, Vol. C, Table 6.1.1.2)
;
O O 0.011 0.006
;International Tables for Crystallography
(1992, Vol. C, Tables 4.2.6.8 and 6.1.1.1)
;
S S 0.125 0.123
;International Tables for Crystallography
(1992, Vol. C, Tables 4.2.6.8 and 6.1.1.1)
;

loop_
_geom_angle_atom_site_label_1
_geom_angle_atom_site_label_2
_geom_angle_atom_site_label_3
_geom_angle
_geom_angle_publ_flag
C(1) S(1) C(7) 103.3(3) yes
C(22) S(2) C(29) 104.6(4) yes
C(15) O(2) C(16) 117(1) yes
C(19) O(4) C(20) 116.8(7) yes
S(1) C(1) C(2) 122.1(6) yes
S(1) C(1) C(6) 118.3(5) yes
C(2) C(1) C(6) 119.6(7) yes
C(1) C(2) C(3) 119.1(7) yes
C(2) C(3) C(4) 121.0(7) yes
C(3) C(4) C(5) 120.3(8) yes
C(4) C(5) C(6) 120.3(8) yes
C(1) C(6) C(5) 119.7(6) yes
S(1) C(7) C(8) 117.6(6) yes
S(1) C(7) C(14) 118.3(7) yes
C(8) C(7) C(14) 123.6(8) yes
C(7) C(8) C(9) 120.3(8) yes
C(7) C(8) C(13) 122.4(7) yes
C(9) C(8) C(13) 117.3(9) yes
C(8) C(9) C(10) 119.7(8) yes
C(9) C(10) C(11) 119.8(8) yes
C(10) C(11) C(12) 120(1) yes
C(11) C(12) C(13) 120(1) yes
C(8) C(13) C(12) 122.3(9) yes
C(7) C(14) C(15) 120.7(8) yes
C(7) C(14) C(18) 124.7(8) yes
C(15) C(14) C(18) 114.5(7) yes
O(1) C(15) O(2) 125.8(9) yes
O(1) C(15) C(14) 123.2(9) yes
O(2) C(15) C(14) 111.0(8) yes
O(2) C(16) C(17) 119(2) yes
C(14) C(18) C(19) 116.6(7) yes
C(14) C(18) C(22) 123.2(8) yes
C(19) C(18) C(22) 120.1(8) yes
O(3) C(19) O(4) 124.0(9) yes
O(3) C(19) C(18) 121.5(9) yes
O(4) C(19) C(18) 114.4(7) yes
O(4) C(20) C(21) 107.8(8) yes
S(2) C(22) C(18) 117.9(7) yes
S(2) C(22) C(23) 118.5(6) yes
C(18) C(22) C(23) 123.2(8) yes
C(22) C(23) C(24) 119.1(8) yes
C(22) C(23) C(28) 122.4(7) yes
C(24) C(23) C(28) 118.4(9) yes
C(23) C(24) C(25) 120.2(9) yes
C(24) C(25) C(26) 118.7(9) yes
C(25) C(26) C(27) 121(1) yes
C(26) C(27) C(28) 118.9(10) yes
C(23) C(28) C(27) 122.0(8) yes
S(2) C(29) C(30) 123.9(6) yes
S(2) C(29) C(34) 116.6(6) yes
C(30) C(29) C(34) 119.3(8) yes
C(29) C(30) C(31) 119.9(8) yes
C(30) C(31) C(32) 121.2(9) yes
C(31) C(32) C(33) 119.3(9) yes
C(32) C(33) C(34) 121.3(9) yes
C(29) C(34) C(33) 119.0(8) yes

loop_
_geom_bond_atom_site_label_1
_geom_bond_atom_site_label_2
_geom_bond_distance
_geom_bond_publ_flag
S(1) C(1) 1.772(8) yes
S(1) C(7) 1.780(8) yes
S(2) C(22) 1.755(9) yes
S(2) C(29) 1.771(8) yes
O(1) C(15) 1.210(9) yes
O(2) C(15) 1.33(1) yes
O(2) C(16) 1.44(1) yes
O(3) C(19) 1.218(9) yes
O(4) C(19) 1.31(1) yes
O(4) C(20) 1.43(1) yes
C(1) C(2) 1.371(8) yes
C(1) C(6) 1.38(1) yes
C(2) C(3) 1.38(1) yes
C(3) C(4) 1.36(1) yes
C(4) C(5) 1.34(1) yes
C(5) C(6) 1.39(1) yes
C(7) C(8) 1.47(1) yes
C(7) C(14) 1.35(1) yes
C(8) C(9) 1.41(1) yes
C(8) C(13) 1.38(1) yes
C(9) C(10) 1.40(1) yes
C(10) C(11) 1.37(1) yes
C(11) C(12) 1.36(1) yes
C(12) C(13) 1.36(1) yes
C(14) C(15) 1.51(1) yes
C(14) C(18) 1.48(1) yes
C(16) C(17) 1.14(3) yes
C(18) C(19) 1.51(1) yes
C(18) C(22) 1.36(1) yes
C(20) C(21) 1.50(1) yes
C(22) C(23) 1.48(1) yes
C(23) C(24) 1.41(1) yes
C(23) C(28) 1.38(1) yes
C(24) C(25) 1.38(1) yes
C(25) C(26) 1.42(1) yes
C(26) C(27) 1.34(1) yes
C(27) C(28) 1.39(1) yes
C(29) C(30) 1.365(10) yes
C(29) C(34) 1.41(1) yes
C(30) C(31) 1.38(1) yes
C(31) C(32) 1.37(1) yes
C(32) C(33) 1.35(1) yes
C(33) C(34) 1.38(1) yes

loop_
_geom_contact_atom_site_label_1
_geom_contact_atom_site_label_2
_geom_contact_distance
_geom_contact_site_symmetry_2
O(1) C(33) 3.46(1) 1_655
O(1) C(5) 3.499(10) 1_454
O(1) C(34) 3.53(1) 1_655
O(3) C(34) 3.37(1) 1_655
C(6) C(31) 3.52(1) 1_656
C(17) C(32) 3.40(2) 2_546
C(17) C(33) 3.51(3) 2_546
C(17) C(25) 3.52(2) 2_546
C(17) C(31) 3.57(3) 2_546

loop_
_geom_torsion_atom_site_label_1
_geom_torsion_atom_site_label_2
_geom_torsion_atom_site_label_3
_geom_torsion_atom_site_label_4
_geom_torsion
_geom_torsion_publ_flag
S(1) C(1) C(2) C(3) 176.9(9) yes
S(1) C(1) C(6) C(5) -177.2(8) yes
S(1) C(7) C(8) C(9) -134.7(7) yes
S(1) C(7) C(8) C(13) 48(1) yes
S(1) C(7) C(14) C(15) -168.9(6) yes
S(1) C(7) C(14) C(18) 13.8(10) yes
S(2) C(22) C(18) C(14) 15.6(10) yes
S(2) C(22) C(18) C(19) -166.7(6) yes
S(2) C(22) C(23) C(24) 46.3(10) yes
S(2) C(22) C(23) C(28) -136.9(7) yes
S(2) C(29) C(30) C(31) 175.9(8) yes
S(2) C(29) C(34) C(33) -174.2(8) yes
O(1) C(15) O(2) C(16) -3(1) yes
O(1) C(15) C(14) C(7) -129.1(9) yes
O(1) C(15) C(14) C(18) 48.5(10) yes
O(2) C(15) C(14) C(7) 50.3(9) yes
O(2) C(15) C(14) C(18) -132.1(7) yes
O(3) C(19) O(4) C(20) 0(1) yes
O(3) C(19) C(18) C(14) 47(1) yes
O(3) C(19) C(18) C(22) -130.6(9) yes
O(4) C(19) C(18) C(14) -133.8(8) yes
O(4) C(19) C(18) C(22) 48(1) yes
C(1) S(1) C(7) C(8) 55.8(7) yes
C(1) S(1) C(7) C(14) -132.3(7) yes
C(1) C(2) C(3) C(4) 0(1) yes
C(1) C(6) C(5) C(4) 1(1) yes
C(2) C(1) S(1) C(7) 43(1) yes
C(2) C(1) C(6) C(5) 0(1) yes
C(2) C(3) C(4) C(5) 1(1) yes
C(3) C(2) C(1) C(6) 0(1) yes
C(3) C(4) C(5) C(6) -1(1) yes
C(6) C(1) S(1) C(7) -140.7(7) yes
C(7) C(8) C(9) C(10) -173.7(9) yes
C(7) C(8) C(13) C(12) 172.0(10) yes
C(7) C(14) C(18) C(19) 43(1) yes
C(7) C(14) C(18) C(22) -139.1(8) yes
C(8) C(7) C(14) C(15) 2(1) yes
C(8) C(7) C(14) C(18) -174.8(7) yes
C(8) C(9) C(10) C(11) 0(1) yes
C(8) C(13) C(12) C(11) 2(1) yes
C(9) C(8) C(7) C(14) 53(1) yes
C(9) C(8) C(13) C(12) -5(1) yes
C(9) C(10) C(11) C(12) -3(1) yes
C(10) C(9) C(8) C(13) 3(1) yes
C(10) C(11) C(12) C(13) 1(1) yes
C(13) C(8) C(7) C(14) -123.2(10) yes
C(14) C(15) O(2) C(16) 176.8(9) yes
C(14) C(18) C(22) C(23) -171.0(7) yes
C(15) O(2) C(16) C(17) 171(3) yes
C(15) C(14) C(18) C(19) -134.3(7) yes
C(15) C(14) C(18) C(22) 43.4(9) yes
C(18) C(19) O(4) C(20) -179.0(8) yes
C(18) C(22) S(2) C(29) -136.8(6) yes
C(18) C(22) C(23) C(24) -127.0(8) yes
C(18) C(22) C(23) C(28) 49(1) yes
C(19) O(4) C(20) C(21) -169.6(9) yes
C(19) C(18) C(22) C(23) 6(1) yes
C(22) S(2) C(29) C(30) 43.1(9) yes
C(22) S(2) C(29) C(34) -142.0(7) yes
C(22) C(23) C(24) C(25) 175.2(9) yes
C(22) C(23) C(28) C(27) -176.6(9) yes
C(23) C(22) S(2) C(29) 49.5(7) yes
C(23) C(24) C(25) C(26) 1(1) yes
C(23) C(28) C(27) C(26) 1(1) yes
C(24) C(23) C(28) C(27) 0(1) yes
C(24) C(25) C(26) C(27) 0(1) yes
C(25) C(24) C(23) C(28) -1(1) yes
C(25) C(26) C(27) C(28) -2(1) yes
C(29) C(30) C(31) C(32) -1(1) yes
C(29) C(34) C(33) C(32) -3(1) yes
C(30) C(29) C(34) C(33) 0(1) yes
C(30) C(31) C(32) C(33) -1(1) yes
C(31) C(30) C(29) C(34) 1(1) yes
C(31) C(32) C(33) C(34) 3(1) yes
C(31) C(32) C(33) C(34) 3(1) yes
